data_4100351
_journal_name_full 'Journal of the American Chemical Society'
_journal_paper_doi 10.1021/ja052864w
_journal_year 2005
_chemical_formula_moiety 'C56 H42 '
_chemical_formula_sum 'C56 H42'
_chemical_formula_weight 714.95
_space_group_IT_number 15
_symmetry_cell_setting monoclinic
_symmetry_space_group_name_Hall '-C 2yc'
_symmetry_space_group_name_H-M 'C 1 2/c 1'
_cell_angle_alpha 90
_cell_angle_beta 99.166(6)
_cell_angle_gamma 90
_cell_formula_units_Z 4
_cell_length_a 23.509(1)
_cell_length_b 10.5602(6)
_cell_length_c 16.909(2)
_cell_measurement_temperature 298.2
_cell_volume 4144.1(5)
_exptl_crystal_density_diffrn 1.146
_cod_original_sg_symbol_H-M 'C 2/c'
_cod_original_formula_sum 'C56 H42 '
_cod_database_code 4100351

loop_
_symmetry_equiv_pos_as_xyz
x,y,z
-x,y,1/2-z
-x,-y,-z
x,-y,1/2+z
1/2+x,1/2+y,z
1/2-x,1/2+y,1/2-z
1/2-x,1/2-y,-z
1/2+x,1/2-y,1/2+z

loop_
_atom_site_label
_atom_site_type_symbol
_atom_site_fract_x
_atom_site_fract_y
_atom_site_fract_z
_atom_site_U_iso_or_equiv
_atom_site_adp_type
_atom_site_occupancy
_atom_site_calc_flag
_atom_site_refinement_flags
_atom_site_disorder_assembly
_atom_site_disorder_group
C(1) C 0.53216(7) -0.0104(2) 0.2520(1) 0.0406(5) Uani 1.00 d . . .
C(2) C 0.56014(8) 0.0819(2) 0.2181(1) 0.0409(5) Uani 1.00 d . . .
C(3) C 0.62461(8) 0.0886(2) 0.2293(1) 0.0408(5) Uani 1.00 d . . .
C(4) C 0.65321(9) 0.1043(2) 0.3033(1) 0.0484(6) Uani 1.00 d . . .
C(5) C 0.56115(8) -0.1240(2) 0.2934(1) 0.0455(5) Uani 1.00 d . . .
C(6) C 0.54413(10) -0.1692(2) 0.3630(1) 0.0560(7) Uani 1.00 d . . .
C(7) C 0.5701(1) -0.2731(3) 0.4033(2) 0.0745(9) Uani 1.00 d . . .
C(8) C 0.6125(1) -0.3370(3) 0.3726(2) 0.0829(10) Uani 1.00 d . . .
C(9) C 0.6291(1) -0.2966(3) 0.3025(2) 0.0757(9) Uani 1.00 d . . .
C(10) C 0.60367(9) -0.1916(2) 0.2631(2) 0.0582(7) Uani 1.00 d . . .
C(11) C 0.53043(8) 0.1878(2) 0.1692(1) 0.0464(6) Uani 1.00 d . . .
C(12) C 0.48715(10) 0.1672(2) 0.1047(1) 0.0593(7) Uani 1.00 d . . .
C(13) C 0.4611(1) 0.2669(3) 0.0593(2) 0.0769(9) Uani 1.00 d . . .
C(14) C 0.4779(1) 0.3889(3) 0.0782(2) 0.082(1) Uani 1.00 d . . .
C(15) C 0.5206(1) 0.4117(3) 0.1413(2) 0.0784(10) Uani 1.00 d . . .
C(16) C 0.5475(1) 0.3117(2) 0.1866(2) 0.0625(8) Uani 1.00 d . . .
C(17) C 0.65124(8) 0.0838(2) 0.1551(1) 0.0421(5) Uani 1.00 d . . .
C(18) C 0.62525(10) 0.0169(2) 0.0888(1) 0.0547(6) Uani 1.00 d . . .
C(19) C 0.6488(1) 0.0135(3) 0.0191(1) 0.0697(8) Uani 1.00 d . . .
C(20) C 0.6990(1) 0.0772(3) 0.0144(2) 0.0793(9) Uani 1.00 d . . .
C(21) C 0.7249(1) 0.1459(3) 0.0788(2) 0.0755(9) Uani 1.00 d . . .
C(22) C 0.70125(10) 0.1508(2) 0.1486(1) 0.0570(7) Uani 1.00 d . . .
C(23) C 0.71590(9) 0.1004(2) 0.3324(1) 0.0521(6) Uani 1.00 d . . .
C(24) C 0.7421(1) 0.1922(3) 0.3842(2) 0.0835(10) Uani 1.00 d . . .
C(25) C 0.8006(1) 0.1844(5) 0.4148(2) 0.108(1) Uani 1.00 d . . .
C(26) C 0.8324(1) 0.0850(4) 0.3963(2) 0.100(1) Uani 1.00 d . . .
C(27) C 0.8072(1) -0.0069(4) 0.3462(2) 0.084(1) Uani 1.00 d . . .
C(28) C 0.74941(10) 0.0001(3) 0.3138(2) 0.0633(7) Uani 1.00 d . . .
H(1) H 0.6300(9) 0.118(2) 0.346(1) 0.060(6) Uiso 1.00 calc . . .
H(2) H 0.5140(10) -0.125(2) 0.384(1) 0.057(6) Uiso 1.00 calc . . .
H(3) H 0.560(1) -0.297(3) 0.456(2) 0.090(9) Uiso 1.00 calc . . .
H(4) H 0.631(1) -0.410(3) 0.399(2) 0.099(9) Uiso 1.00 calc . . .
H(5) H 0.657(1) -0.345(3) 0.277(2) 0.087(8) Uiso 1.00 calc . . .
H(6) H 0.6152(10) -0.164(2) 0.212(1) 0.064(7) Uiso 1.00 calc . . .
H(7) H 0.476(1) 0.079(2) 0.088(1) 0.072(7) Uiso 1.00 calc . . .
H(8) H 0.426(1) 0.254(3) 0.010(2) 0.12(1) Uiso 1.00 calc . . .
H(9) H 0.456(1) 0.456(3) 0.045(2) 0.098(9) Uiso 1.00 calc . . .
H(10) H 0.532(1) 0.490(3) 0.160(2) 0.080(8) Uiso 1.00 calc . . .
H(11) H 0.5757(10) 0.328(2) 0.232(1) 0.054(6) Uiso 1.00 calc . . .
H(12) H 0.5901(9) -0.031(2) 0.093(1) 0.059(6) Uiso 1.00 calc . . .
H(13) H 0.629(1) -0.038(2) -0.027(2) 0.084(8) Uiso 1.00 calc . . .
H(14) H 0.714(1) 0.071(3) -0.036(2) 0.095(9) Uiso 1.00 calc . . .
H(15) H 0.758(1) 0.194(3) 0.076(2) 0.096(9) Uiso 1.00 calc . . .
H(16) H 0.719(1) 0.202(2) 0.195(1) 0.066(7) Uiso 1.00 calc . . .
H(17) H 0.719(1) 0.264(3) 0.399(2) 0.11(1) Uiso 1.00 calc . . .
H(18) H 0.817(2) 0.256(4) 0.453(2) 0.14(1) Uiso 1.00 calc . . .
H(19) H 0.874(1) 0.081(3) 0.417(2) 0.12(1) Uiso 1.00 calc . . .
H(20) H 0.828(1) -0.075(3) 0.326(2) 0.11(1) Uiso 1.00 calc . . .
H(21) H 0.7331(10) -0.063(2) 0.272(1) 0.069(7) Uiso 1.00 calc . . .

loop_
_atom_site_aniso_label
_atom_site_aniso_U_11
_atom_site_aniso_U_22
_atom_site_aniso_U_33
_atom_site_aniso_U_12
_atom_site_aniso_U_13
_atom_site_aniso_U_23
C(1) 0.0327(10) 0.045(1) 0.046(1) 0.0010(8) 0.0128(8) -0.0016(9)
C(2) 0.0338(10) 0.045(1) 0.046(1) 0.0017(8) 0.0130(8) -0.0024(9)
C(3) 0.0345(10) 0.042(1) 0.048(1) -0.0024(8) 0.0142(8) 0.0000(9)
C(4) 0.041(1) 0.059(1) 0.048(1) -0.0032(9) 0.0162(9) -0.004(1)
C(5) 0.0337(9) 0.045(1) 0.059(1) -0.0020(8) 0.0113(9) 0.0020(10)
C(6) 0.051(1) 0.051(1) 0.070(2) 0.005(1) 0.023(1) 0.011(1)
C(7) 0.074(2) 0.068(2) 0.086(2) 0.007(1) 0.025(2) 0.027(1)
C(8) 0.070(2) 0.068(2) 0.113(2) 0.019(1) 0.023(2) 0.037(2)
C(9) 0.057(1) 0.064(2) 0.111(2) 0.022(1) 0.031(2) 0.015(2)
C(10) 0.047(1) 0.055(1) 0.077(2) 0.009(1) 0.022(1) 0.008(1)
C(11) 0.0357(10) 0.049(1) 0.059(1) 0.0011(9) 0.0197(9) 0.0064(10)
C(12) 0.049(1) 0.060(1) 0.068(2) 0.001(1) 0.006(1) 0.012(1)
C(13) 0.063(2) 0.077(2) 0.089(2) 0.010(1) 0.008(1) 0.029(2)
C(14) 0.069(2) 0.078(2) 0.102(2) 0.019(2) 0.024(2) 0.036(2)
C(15) 0.082(2) 0.047(2) 0.112(2) 0.000(1) 0.032(2) 0.010(2)
C(16) 0.056(1) 0.053(1) 0.081(2) -0.002(1) 0.017(1) 0.003(1)
C(17) 0.0336(9) 0.049(1) 0.045(1) -0.0006(8) 0.0093(8) 0.0016(9)
C(18) 0.047(1) 0.066(1) 0.053(1) -0.006(1) 0.0131(10) -0.006(1)
C(19) 0.073(2) 0.089(2) 0.050(1) -0.008(1) 0.017(1) -0.014(1)
C(20) 0.082(2) 0.109(2) 0.055(1) -0.008(2) 0.035(1) -0.004(2)
C(21) 0.061(2) 0.106(2) 0.065(2) -0.024(2) 0.028(1) 0.006(2)
C(22) 0.049(1) 0.073(2) 0.051(1) -0.014(1) 0.016(1) 0.001(1)
C(23) 0.043(1) 0.071(1) 0.042(1) -0.009(1) 0.0101(9) 0.002(1)
C(24) 0.062(2) 0.109(2) 0.079(2) -0.014(2) 0.008(1) -0.031(2)
C(25) 0.068(2) 0.154(4) 0.098(2) -0.030(2) -0.003(2) -0.040(3)
C(26) 0.048(2) 0.145(3) 0.102(2) -0.016(2) -0.005(2) -0.002(2)
C(27) 0.048(1) 0.099(2) 0.104(2) 0.003(2) 0.008(1) 0.011(2)
C(28) 0.045(1) 0.072(2) 0.071(2) -0.003(1) 0.006(1) 0.004(1)

loop_
_geom_bond_atom_site_label_1
_geom_bond_atom_site_label_2
_geom_bond_distance
_geom_bond_site_symmetry_1
_geom_bond_site_symmetry_2
_geom_bond_publ_flag
C(1) C(1) 1.503(3) . 2_655 yes
C(1) C(2) 1.353(3) . . yes
C(1) C(5) 1.497(3) . . yes
C(2) C(3) 1.499(2) . . yes
C(2) C(11) 1.496(3) . . yes
C(3) C(4) 1.334(3) . . yes
C(3) C(17) 1.490(3) . . yes
C(4) C(23) 1.478(3) . . yes
C(5) C(6) 1.387(3) . . yes
C(5) C(10) 1.391(3) . . yes
C(6) C(7) 1.383(3) . . yes
C(7) C(8) 1.372(4) . . yes
C(8) C(9) 1.373(4) . . yes
C(9) C(10) 1.379(3) . . yes
C(11) C(12) 1.385(3) . . yes
C(11) C(16) 1.386(3) . . yes
C(12) C(13) 1.386(3) . . yes
C(13) C(14) 1.370(4) . . yes
C(14) C(15) 1.365(4) . . yes
C(15) C(16) 1.395(4) . . yes
C(17) C(18) 1.382(3) . . yes
C(17) C(22) 1.391(3) . . yes
C(18) C(19) 1.381(3) . . yes
C(19) C(20) 1.370(4) . . yes
C(20) C(21) 1.368(4) . . yes
C(21) C(22) 1.382(3) . . yes
C(23) C(24) 1.385(4) . . yes
C(23) C(28) 1.385(3) . . yes
C(24) C(25) 1.391(4) . . yes
C(25) C(26) 1.354(5) . . yes
C(26) C(27) 1.360(5) . . yes
C(27) C(28) 1.384(4) . . yes
